data_4076231
loop_
_publ_author_name
'Waltz, Karen M.'
'Carroll, Patrick J.'
'Walsh, Patrick J.'

_publ_section_title
;
 Solid State Structures and Solution Behavior of Titanium(IV)
 Octahydrobinaphtholate Complexes. Examination of Nonlinear Behavior in
 the Asymmetric Addition of Ethyl Groups to Benzaldehyde
;
_journal_issue 1
_journal_name_full Organometallics
_journal_page_first 127
_journal_paper_doi 10.1021/om034107h
_journal_volume 23
_journal_year 2004
_chemical_formula_sum 'C27 H36 Cl2 O4 Ti'
_chemical_formula_weight 543.36
_space_group_IT_number 14
_symmetry_cell_setting monoclinic
_symmetry_Int_Tables_number 14
_symmetry_space_group_name_Hall '-P 2yn'
_symmetry_space_group_name_H-M 'P 1 21/n 1'
_atom_sites_solution_hydrogens geom
_atom_sites_solution_primary direct
_atom_sites_solution_secondary difmap
_audit_creation_method SHELXL
_cell_angle_alpha 90.00
_cell_angle_beta 93.633(7)
_cell_angle_gamma 90.00
_cell_formula_units_Z 4
_cell_length_a 12.7335(12)
_cell_length_b 10.7575(12)
_cell_length_c 19.656(2)
_cell_measurement_temperature 200(2)
_cell_volume 2687.1(5)
_computing_structure_refinement 'SHELXL-93 (Sheldrick, 1993)'
_computing_structure_solution 'SIR92 (Altomare, 1993)'
_diffrn_ambient_temperature 200(2)
_diffrn_measurement_device 'image plate area detector'
_diffrn_measurement_device_type 'Rigaku R-AXIS IIc'
_diffrn_measurement_method '\f oscillations'
_diffrn_radiation_monochromator graphite
_diffrn_radiation_source 'rotating anode'
_diffrn_radiation_type MoK\a
_diffrn_radiation_wavelength 0.71069
_diffrn_reflns_av_R_equivalents 0.0465
_diffrn_reflns_av_sigmaI/netI 0.0289
_diffrn_reflns_limit_h_max 14
_diffrn_reflns_limit_h_min -15
_diffrn_reflns_limit_k_max 12
_diffrn_reflns_limit_k_min -12
_diffrn_reflns_limit_l_max 23
_diffrn_reflns_limit_l_min -23
_diffrn_reflns_number 20674
_diffrn_reflns_theta_max 25.38
_diffrn_reflns_theta_min 2.65
_exptl_absorpt_coefficient_mu 0.548
_exptl_absorpt_correction_type none
_exptl_crystal_density_diffrn 1.343
_exptl_crystal_F_000 1144
_exptl_crystal_size_max 0.30
_exptl_crystal_size_mid 0.15
_exptl_crystal_size_min 0.08
_refine_diff_density_max 0.663
_refine_diff_density_min -0.493
_refine_diff_density_rms 0.078
_refine_ls_extinction_coef 0.0045(10)
_refine_ls_extinction_expression Fc^*^=kFc[1+0.001xFc^2^\l^3^/sin(2\q)]^-1/4^
_refine_ls_extinction_method SHELXL
_refine_ls_goodness_of_fit_all 1.147
_refine_ls_goodness_of_fit_obs 1.147
_refine_ls_matrix_type full
_refine_ls_number_parameters 312
_refine_ls_number_reflns 4759
_refine_ls_number_restraints 0
_refine_ls_restrained_S_all 1.147
_refine_ls_restrained_S_obs 1.147
_refine_ls_R_factor_all 0.0821
_refine_ls_R_factor_obs 0.0730
_refine_ls_shift/esd_max 0.001
_refine_ls_shift/esd_mean 0.000
_refine_ls_structure_factor_coef Fsqd
_refine_ls_weighting_details 'w=1/[\s^2^(Fo^2^)+(0.0698P)^2^+5.2341P] where P=(Fo^2^+2Fc^2^)/3'
_refine_ls_weighting_scheme calc
_refine_ls_wR_factor_all 0.1790
_refine_ls_wR_factor_obs 0.1702
_reflns_number_observed 4324
_reflns_number_total 4759
_reflns_observed_criterion >2sigma(I)
_cod_data_source_file om034107hsi20030812_044838.cif
_cod_data_source_block shelxl
_cod_depositor_comments
;
The following automatic conversions were performed:

'_refine_ls_weighting_scheme' value 'calc
w=1/[\s^2^(Fo^2^)+(0.0698P)^2^+5.2341P] where P=(Fo^2^+2Fc^2^)/3' was
changed to 'calc'. New tag '_refine_ls_weighting_details' was
created. The value of the new tag was set to
'w=1/[\s^2^(Fo^2^)+(0.0698P)^2^+5.2341P] where P=(Fo^2^+2Fc^2^)/3'.

Automatic conversion script
Id: cif_fix_values 3143 2015-03-26 13:38:13Z robertas 
;
_cod_original_sg_symbol_H-M 'P 21/n     '
_cod_database_code 4076231

loop_
_symmetry_equiv_pos_as_xyz
'x, y, z'
'-x+1/2, y+1/2, -z+1/2'
'-x, -y, -z'
'x-1/2, -y-1/2, z-1/2'

loop_
_atom_site_aniso_label
_atom_site_aniso_U_11
_atom_site_aniso_U_22
_atom_site_aniso_U_33
_atom_site_aniso_U_23
_atom_site_aniso_U_13
_atom_site_aniso_U_12
Ti 0.0278(4) 0.0331(4) 0.0357(4) 0.0000(3) 0.0017(3) 0.0012(3)
O1 0.0323(14) 0.0353(14) 0.043(2) 0.0032(12) -0.0001(12) -0.0014(11)
O2 0.0261(12) 0.0338(14) 0.0392(14) 0.0003(11) 0.0055(11) 0.0023(10)
O3 0.0349(15) 0.052(2) 0.054(2) 0.0032(14) 0.0000(13) 0.0099(13)
O4 0.0356(15) 0.044(2) 0.047(2) -0.0070(13) -0.0026(13) -0.0068(12)
C1 0.040(2) 0.030(2) 0.032(2) 0.0013(15) 0.008(2) -0.002(2)
C2 0.052(2) 0.030(2) 0.044(2) 0.003(2) 0.012(2) 0.002(2)
C3 0.067(3) 0.030(2) 0.051(3) -0.001(2) 0.013(2) -0.007(2)
C4 0.054(3) 0.037(2) 0.038(2) -0.003(2) 0.008(2) -0.015(2)
C5 0.075(4) 0.050(3) 0.060(3) -0.010(2) 0.000(3) -0.022(3)
C6 0.066(4) 0.079(4) 0.089(4) -0.013(3) -0.008(3) -0.033(3)
C7 0.057(3) 0.079(4) 0.067(3) -0.005(3) -0.011(3) -0.012(3)
C8 0.031(2) 0.058(3) 0.042(2) -0.003(2) -0.006(2) -0.006(2)
C9 0.038(2) 0.038(2) 0.033(2) 0.000(2) 0.007(2) -0.008(2)
C10 0.031(2) 0.036(2) 0.033(2) -0.001(2) 0.006(2) -0.004(2)
C11 0.028(2) 0.032(2) 0.037(2) -0.002(2) 0.002(2) 0.0010(15)
C12 0.030(2) 0.042(2) 0.035(2) -0.004(2) 0.003(2) 0.000(2)
C13 0.036(2) 0.058(3) 0.041(2) 0.001(2) 0.010(2) -0.003(2)
C14 0.065(3) 0.082(4) 0.058(3) 0.001(3) 0.023(3) -0.002(3)
C15 0.053(3) 0.085(4) 0.058(3) -0.005(3) 0.021(2) 0.013(3)
C16 0.049(3) 0.061(3) 0.048(3) -0.019(2) 0.008(2) 0.013(2)
C17 0.032(2) 0.046(2) 0.041(2) -0.010(2) 0.001(2) 0.004(2)
C18 0.041(2) 0.033(2) 0.055(3) -0.008(2) -0.001(2) 0.005(2)
C19 0.039(2) 0.030(2) 0.051(2) 0.001(2) 0.009(2) 0.001(2)
C20 0.028(2) 0.032(2) 0.037(2) -0.002(2) 0.006(2) 0.0029(15)
C21 0.047(3) 0.066(4) 0.145(6) -0.001(4) -0.033(4) 0.022(3)
C22 0.088(4) 0.053(3) 0.128(6) -0.004(4) -0.036(4) 0.018(3)
C23 0.044(3) 0.102(5) 0.162(7) 0.040(5) -0.018(4) 0.009(3)
C24 0.058(3) 0.059(3) 0.073(3) -0.011(3) 0.001(3) -0.023(2)
C25 0.057(3) 0.086(4) 0.080(4) -0.009(3) -0.019(3) -0.025(3)
C26 0.090(5) 0.046(3) 0.133(6) -0.016(3) -0.001(4) -0.013(3)
C27 0.061(3) 0.058(3) 0.046(3) 0.007(2) 0.008(2) -0.001(2)
Cl1 0.0784(10) 0.0807(10) 0.0633(8) -0.0203(7) 0.0082(7) 0.0095(8)
Cl2 0.0467(7) 0.0703(8) 0.0743(9) 0.0102(7) -0.0004(6) -0.0047(6)

loop_
_atom_site_label
_atom_site_type_symbol
_atom_site_fract_x
_atom_site_fract_y
_atom_site_fract_z
_atom_site_U_iso_or_equiv
_atom_site_thermal_displace_type
_atom_site_occupancy
_atom_site_calc_flag
_atom_site_refinement_flags
Ti Ti 0.43529(5) 0.53508(6) 0.42547(3) 0.0322(2) Uani 1 d .
O1 O 0.5260(2) 0.6346(2) 0.37892(14) 0.0369(6) Uani 1 d .
O2 O 0.5749(2) 0.4606(2) 0.47614(13) 0.0329(6) Uani 1 d .
O3 O 0.3154(2) 0.6140(3) 0.4105(2) 0.0471(7) Uani 1 d .
O4 O 0.4137(2) 0.3906(3) 0.38282(15) 0.0424(7) Uani 1 d .
C1 C 0.6108(3) 0.6986(3) 0.4074(2) 0.0338(8) Uani 1 d .
C2 C 0.6015(3) 0.8247(4) 0.4207(2) 0.0415(10) Uani 1 d .
H2 H 0.5393(3) 0.8665(4) 0.4085(2) 0.055 Uiso 1 calc R
C3 C 0.6850(4) 0.8869(4) 0.4520(2) 0.0491(11) Uani 1 d .
H3 H 0.6792(4) 0.9720(4) 0.4594(2) 0.065 Uiso 1 calc R
C4 C 0.7783(4) 0.8271(4) 0.4732(2) 0.0426(10) Uani 1 d .
C5 C 0.8640(4) 0.8984(5) 0.5134(3) 0.0618(14) Uani 1 d .
H5A H 0.8759(4) 0.9764(5) 0.4903(3) 0.082 Uiso 1 calc R
H5B H 0.8399(4) 0.9180(5) 0.5580(3) 0.082 Uiso 1 calc R
C6 C 0.9655(5) 0.8305(6) 0.5225(3) 0.078(2) Uani 1 d .
H6A H 1.0022(5) 0.8367(6) 0.4809(3) 0.104 Uiso 1 calc R
H6B H 1.0090(5) 0.8695(6) 0.5587(3) 0.104 Uiso 1 calc R
C7 C 0.9514(4) 0.6973(5) 0.5393(3) 0.0687(15) Uani 1 d .
H7A H 0.9187(4) 0.6910(5) 0.5824(3) 0.091 Uiso 1 calc R
H7B H 1.0200(4) 0.6579(5) 0.5448(3) 0.091 Uiso 1 calc R
C8 C 0.8851(3) 0.6289(4) 0.4856(2) 0.0440(10) Uani 1 d .
H8A H 0.8630(3) 0.5504(4) 0.5044(2) 0.059 Uiso 1 calc R
H8B H 0.9278(3) 0.6104(4) 0.4477(2) 0.059 Uiso 1 calc R
C9 C 0.7884(3) 0.7000(4) 0.4589(2) 0.0361(9) Uani 1 d .
C10 C 0.7059(3) 0.6368(4) 0.4230(2) 0.0331(8) Uani 1 d .
C11 C 0.7151(3) 0.5031(3) 0.4047(2) 0.0322(8) Uani 1 d .
C12 C 0.7841(3) 0.4610(4) 0.3561(2) 0.0358(9) Uani 1 d .
C13 C 0.8441(3) 0.5547(4) 0.3153(2) 0.0447(10) Uani 1 d .
H13A H 0.7968(3) 0.6214(4) 0.3005(2) 0.059 Uiso 1 calc R
H13B H 0.9002(3) 0.5905(4) 0.3447(2) 0.059 Uiso 1 calc R
C14 C 0.8910(5) 0.4986(6) 0.2534(3) 0.0671(15) Uani 1 d .
H14A H 0.8356(5) 0.4856(6) 0.2179(3) 0.089 Uiso 1 calc R
H14B H 0.9414(5) 0.5563(6) 0.2362(3) 0.089 Uiso 1 calc R
C15 C 0.9438(4) 0.3792(5) 0.2694(3) 0.0645(14) Uani 1 d .
H15A H 0.9997(4) 0.3921(5) 0.3046(3) 0.086 Uiso 1 calc R
H15B H 0.9753(4) 0.3483(5) 0.2291(3) 0.086 Uiso 1 calc R
C16 C 0.8677(4) 0.2836(5) 0.2936(2) 0.0526(12) Uani 1 d .
H16A H 0.9075(4) 0.2154(5) 0.3147(2) 0.070 Uiso 1 calc R
H16B H 0.8268(4) 0.2506(5) 0.2543(2) 0.070 Uiso 1 calc R
C17 C 0.7929(3) 0.3332(4) 0.3439(2) 0.0398(9) Uani 1 d .
C18 C 0.7313(3) 0.2511(4) 0.3779(2) 0.0431(10) Uani 1 d .
H18 H 0.7387(3) 0.1662(4) 0.3704(2) 0.057 Uiso 1 calc R
C19 C 0.6594(3) 0.2911(4) 0.4223(2) 0.0397(9) Uani 1 d .
H19 H 0.6169(3) 0.2346(4) 0.4435(2) 0.053 Uiso 1 calc R
C20 C 0.6516(3) 0.4170(3) 0.4349(2) 0.0321(8) Uani 1 d .
C21 C 0.2350(4) 0.7043(6) 0.4031(4) 0.088(2) Uani 1 d .
H21 H 0.2110(4) 0.7151(6) 0.4492(4) 0.117 Uiso 1 calc R
C22 C 0.2831(5) 0.8270(5) 0.3865(4) 0.092(2) Uani 1 d .
H22A H 0.2288(7) 0.8885(12) 0.3802(26) 0.137 Uiso 1 calc R
H22B H 0.3194(35) 0.8193(13) 0.3453(15) 0.137 Uiso 1 calc R
H22C H 0.3320(31) 0.8516(24) 0.4232(12) 0.137 Uiso 1 calc R
C23 C 0.1450(4) 0.6629(7) 0.3638(5) 0.104(3) Uani 1 d .
H23A H 0.0915(18) 0.7257(25) 0.3635(26) 0.156 Uiso 1 calc R
H23B H 0.1192(28) 0.5879(32) 0.3833(18) 0.156 Uiso 1 calc R
H23C H 0.1633(12) 0.6469(54) 0.3180(9) 0.156 Uiso 1 calc R
C24 C 0.3324(4) 0.2993(5) 0.3701(3) 0.0633(14) Uani 1 d .
H24 H 0.2926(4) 0.2950(5) 0.4111(3) 0.084 Uiso 1 calc R
C25 C 0.2581(4) 0.3381(6) 0.3135(3) 0.076(2) Uani 1 d .
H25A H 0.2038(21) 0.2767(22) 0.3066(16) 0.113 Uiso 1 calc R
H25B H 0.2950(8) 0.3466(42) 0.2726(6) 0.113 Uiso 1 calc R
H25C H 0.2272(27) 0.4165(22) 0.3243(10) 0.113 Uiso 1 calc R
C26 C 0.3816(5) 0.1768(5) 0.3618(4) 0.090(2) Uani 1 d .
H26A H 0.3277(5) 0.1152(9) 0.3533(26) 0.135 Uiso 1 calc R
H26B H 0.4232(32) 0.1559(21) 0.4026(10) 0.135 Uiso 1 calc R
H26C H 0.4257(31) 0.1794(14) 0.3240(16) 0.135 Uiso 1 calc R
C27 C 0.5416(4) 0.4657(5) 0.2442(2) 0.0548(12) Uani 1 d .
H27A H 0.5239(4) 0.3993(5) 0.2748(2) 0.073 Uiso 1 calc R
H27B H 0.5872(4) 0.5237(5) 0.2697(2) 0.073 Uiso 1 calc R
Cl1 Cl 0.60888(12) 0.40364(15) 0.17716(7) 0.0740(4) Uani 1 d .
Cl2 Cl 0.42660(10) 0.54223(13) 0.21453(7) 0.0639(4) Uani 1 d .

loop_
_atom_type_symbol
_atom_type_description
_atom_type_scat_dispersion_real
_atom_type_scat_dispersion_imag
_atom_type_scat_source
C C 0.0033 0.0016 'International Tables Vol C Tables 4.2.6.8 and 6.1.1.4'
H H 0.0000 0.0000 'International Tables Vol C Tables 4.2.6.8 and 6.1.1.4'
O O 0.0106 0.0060 'International Tables Vol C Tables 4.2.6.8 and 6.1.1.4'
Ti Ti 0.2776 0.4457 'International Tables Vol C Tables 4.2.6.8 and 6.1.1.4'
Cl Cl 0.1484 0.1585 'International Tables Vol C Tables 4.2.6.8 and 6.1.1.4'

loop_
_geom_angle_atom_site_label_1
_geom_angle_atom_site_label_2
_geom_angle_atom_site_label_3
_geom_angle
_geom_angle_site_symmetry_1
_geom_angle_site_symmetry_3
O3 Ti O4 103.67(14) . .
O3 Ti O1 101.55(13) . .
O4 Ti O1 110.70(13) . .
O3 Ti O2 92.49(13) . 3_666
O4 Ti O2 118.09(12) . 3_666
O1 Ti O2 123.93(12) . 3_666
O3 Ti O2 161.49(13) . .
O4 Ti O2 89.51(12) . .
O1 Ti O2 85.43(11) . .
O2 Ti O2 69.63(11) 3_666 .
O3 Ti Ti 129.00(11) . 3_666
O4 Ti Ti 105.54(10) . 3_666
O1 Ti Ti 105.85(9) . 3_666
O2 Ti Ti 36.67(7) 3_666 3_666
O2 Ti Ti 32.96(7) . 3_666
C1 O1 Ti 125.9(2) . .
C20 O2 Ti 132.9(2) . 3_666
C20 O2 Ti 116.7(2) . .
Ti O2 Ti 110.37(11) 3_666 .
C21 O3 Ti 165.2(3) . .
C24 O4 Ti 140.1(3) . .
O1 C1 C2 119.7(4) . .
O1 C1 C10 120.0(3) . .
C2 C1 C10 120.4(4) . .
C3 C2 C1 119.4(4) . .
C2 C3 C4 122.1(4) . .
C3 C4 C9 118.6(4) . .
C3 C4 C5 119.7(4) . .
C9 C4 C5 121.7(4) . .
C6 C5 C4 113.9(4) . .
C7 C6 C5 112.7(5) . .
C6 C7 C8 112.8(5) . .
C7 C8 C9 113.8(4) . .
C4 C9 C10 119.9(4) . .
C4 C9 C8 120.4(4) . .
C10 C9 C8 119.7(4) . .
C1 C10 C9 119.3(4) . .
C1 C10 C11 119.1(3) . .
C9 C10 C11 121.5(3) . .
C20 C11 C12 118.6(3) . .
C20 C11 C10 119.0(3) . .
C12 C11 C10 122.3(3) . .
C17 C12 C11 119.4(4) . .
C17 C12 C13 120.7(3) . .
C11 C12 C13 119.9(3) . .
C14 C13 C12 113.3(4) . .
C15 C14 C13 111.9(4) . .
C14 C15 C16 111.5(4) . .
C15 C16 C17 114.1(4) . .
C18 C17 C12 119.4(4) . .
C18 C17 C16 119.3(4) . .
C12 C17 C16 121.3(4) . .
C19 C18 C17 121.9(4) . .
C18 C19 C20 118.6(4) . .
C19 C20 C11 121.9(4) . .
C19 C20 O2 119.8(3) . .
C11 C20 O2 118.3(3) . .
O3 C21 C23 113.3(5) . .
O3 C21 C22 108.9(5) . .
C23 C21 C22 119.1(6) . .
O4 C24 C26 108.9(4) . .
O4 C24 C25 111.0(4) . .
C26 C24 C25 115.2(5) . .
Cl2 C27 Cl1 111.7(3) . .

loop_
_geom_bond_atom_site_label_1
_geom_bond_atom_site_label_2
_geom_bond_distance
_geom_bond_site_symmetry_2
Ti O3 1.756(3) .
Ti O4 1.779(3) .
Ti O1 1.858(3) .
Ti O2 1.947(3) 3_666
Ti O2 2.138(3) .
Ti Ti 3.3552(14) 3_666
O1 C1 1.369(5) .
O2 C20 1.390(4) .
O2 Ti 1.947(3) 3_666
O3 C21 1.412(6) .
O4 C24 1.437(5) .
C1 C2 1.388(5) .
C1 C10 1.399(5) .
C2 C3 1.368(6) .
C3 C4 1.392(7) .
C4 C9 1.403(6) .
C4 C5 1.516(6) .
C5 C6 1.485(8) .
C6 C7 1.484(8) .
C7 C8 1.502(6) .
C8 C9 1.515(6) .
C9 C10 1.404(5) .
C10 C11 1.489(5) .
C11 C20 1.387(5) .
C11 C12 1.413(5) .
C12 C17 1.401(6) .
C12 C13 1.523(6) .
C13 C14 1.514(6) .
C14 C15 1.475(8) .
C15 C16 1.511(7) .
C16 C17 1.512(5) .
C17 C18 1.382(6) .
C18 C19 1.375(6) .
C19 C20 1.381(5) .
C21 C23 1.412(9) .
C21 C22 1.500(9) .
C24 C26 1.473(8) .
C24 C25 1.474(8) .
C27 Cl2 1.748(5) .
C27 Cl1 1.748(5) .
